data_4029710
loop_
_publ_author_name
'Penger, Alexander'
'von Hahmann, Cortney N.'
'Filatov, Alexander S.'
'Welch, John T.'

_publ_section_title
;
 Diastereoselectivity in the Staudinger reaction of
 pentafluorosulfanylaldimines and ketimines.
;
_journal_name_full 'Beilstein journal of organic chemistry'
_journal_page_first 2675
_journal_page_last 2680
_journal_paper_doi 10.3762/bjoc.9.303
_journal_volume 9
_journal_year 2013
_chemical_formula_moiety 'C18 H18 F5 N O3 S'
_chemical_formula_sum 'C18 H18 F5 N O3 S'
_chemical_formula_weight 423.39
_chemical_name_systematic
; 
 (3SR,4RS)-3-(benzyloxy)-4-(pentafluorosulfanylmethyl)-
 -1-(4-methoxyphenyl)azetidin-2-one 
;
_space_group_IT_number 14
_symmetry_cell_setting monoclinic
_symmetry_Int_Tables_number 14
_symmetry_space_group_name_Hall '-P 2ybc'
_symmetry_space_group_name_H-M 'P 1 21/c 1'
_atom_sites_solution_hydrogens geom
_atom_sites_solution_primary direct
_atom_sites_solution_secondary difmap
_audit_creation_method SHELXL-97
_cell_angle_alpha 90.00
_cell_angle_beta 92.069(2)
_cell_angle_gamma 90.00
_cell_formula_units_Z 4
_cell_length_a 5.9580(11)
_cell_length_b 14.455(3)
_cell_length_c 20.381(4)
_cell_measurement_reflns_used 9899
_cell_measurement_temperature 100(2)
_cell_measurement_theta_max 28.18
_cell_measurement_theta_min 2.45
_cell_volume 1754.1(6)
_computing_cell_refinement 'SAINT Ver. 6.22  (Bruker-AXS, 2003)'
_computing_data_collection 'SMART Ver. 5.622 (Bruker-AXS, 2003)'
_computing_data_reduction 'SAINT Ver. 6.22'
_computing_molecular_graphics 'SHELXTL Ver. 6.14'
_computing_publication_material 'SHELXTL Ver. 6.14'
_computing_structure_refinement 'SHELXTL Ver. 6.14'
_computing_structure_solution 'SHELXTL Ver. 6.14 (Bruker-AXS, 2003)'
_diffrn_ambient_temperature 100(2)
_diffrn_measured_fraction_theta_full 1.000
_diffrn_measured_fraction_theta_max 0.944
_diffrn_measurement_device_type 'Bruker SMART APEX CCD area-detector'
_diffrn_measurement_method '0.30\% \w scans'
_diffrn_radiation_monochromator graphite
_diffrn_radiation_source 'fine-focus sealed tube'
_diffrn_radiation_type Mo-K\a
_diffrn_radiation_wavelength 0.71073
_diffrn_reflns_av_R_equivalents 0.0225
_diffrn_reflns_av_sigmaI/netI 0.0182
_diffrn_reflns_limit_h_max 7
_diffrn_reflns_limit_h_min -7
_diffrn_reflns_limit_k_max 18
_diffrn_reflns_limit_k_min -18
_diffrn_reflns_limit_l_max 26
_diffrn_reflns_limit_l_min -27
_diffrn_reflns_number 14943
_diffrn_reflns_theta_full 25.00
_diffrn_reflns_theta_max 28.29
_diffrn_reflns_theta_min 1.73
_exptl_absorpt_coefficient_mu 0.257
_exptl_absorpt_correction_T_max 0.9699
_exptl_absorpt_correction_T_min 0.8911
_exptl_absorpt_correction_type multi-scan
_exptl_absorpt_process_details
;
SADABS  (Bruker-AXS, 2003)
;
_exptl_crystal_colour colorless
_exptl_crystal_density_diffrn 1.603
_exptl_crystal_density_method 'not measured'
_exptl_crystal_description block
_exptl_crystal_F_000 872
_exptl_crystal_size_max 0.46
_exptl_crystal_size_mid 0.12
_exptl_crystal_size_min 0.12
_refine_diff_density_max 0.382
_refine_diff_density_min -0.408
_refine_diff_density_rms 0.052
_refine_ls_extinction_method none
_refine_ls_goodness_of_fit_ref 1.059
_refine_ls_hydrogen_treatment refall
_refine_ls_matrix_type full
_refine_ls_number_parameters 325
_refine_ls_number_reflns 4102
_refine_ls_number_restraints 0
_refine_ls_restrained_S_all 1.059
_refine_ls_R_factor_all 0.0352
_refine_ls_R_factor_gt 0.0322
_refine_ls_shift/su_max 0.001
_refine_ls_shift/su_mean 0.000
_refine_ls_structure_factor_coef Fsqd
_refine_ls_weighting_details 'calc w=1/[\s^2^(Fo^2^)+(0.0519P)^2^+0.6410P] where P=(Fo^2^+2Fc^2^)/3'
_refine_ls_weighting_scheme calc
_refine_ls_wR_factor_gt 0.0867
_refine_ls_wR_factor_ref 0.0898
_reflns_number_gt 3715
_reflns_number_total 4102
_reflns_threshold_expression I>2\s(I)
_cod_data_source_file 1860-5397-9-303-S2.cif
_cod_data_source_block 7a
_cod_depositor_comments
;
The following automatic conversions were performed:

'_symmetry_cell_setting' value 'Monoclinic' changed to 'monoclinic'
according to
/usr/data/users/saulius/automatic-downloads/retrospective/Beilstein/lib/dictionaries/cif_core.dic
dictionary named 'cif_core.dic' version 2.4.2 from 2011-04-26.

Automatic conversion script
Id: cif_fix_values 2281 2013-09-26 08:29:07Z andrius 
;
_cod_original_sg_symbol_Hall '-P 2ybc     '
_cod_original_sg_symbol_H-M 'P 1 21/c 1  '
_cod_database_code 4029710

loop_
_symmetry_equiv_pos_as_xyz
'x, y, z'
'-x, y+1/2, -z+1/2'
'-x, -y, -z'
'x, -y-1/2, z-1/2'

loop_
_atom_site_label
_atom_site_type_symbol
_atom_site_fract_x
_atom_site_fract_y
_atom_site_fract_z
_atom_site_U_iso_or_equiv
_atom_site_adp_type
_atom_site_occupancy
_atom_site_symmetry_multiplicity
_atom_site_calc_flag
S1 S 0.25771(5) 0.58933(2) 0.070593(14) 0.01690(9) Uani 1 1 d
N1 N 0.60685(17) 0.82766(7) 0.03495(5) 0.0174(2) Uani 1 1 d
O1 O 0.95635(15) 0.87143(7) 0.08425(5) 0.0238(2) Uani 1 1 d
O2 O 0.74258(15) 0.69507(6) 0.15464(4) 0.01937(18) Uani 1 1 d
O3 O 0.42729(15) 1.01390(6) -0.20014(4) 0.02182(19) Uani 1 1 d
C1 C 0.4588(2) 0.96557(8) -0.14245(6) 0.0180(2) Uani 1 1 d
C2 C 0.3018(2) 0.90571(8) -0.11673(6) 0.0188(2) Uani 1 1 d
C3 C 0.3531(2) 0.86046(8) -0.05756(6) 0.0186(2) Uani 1 1 d
C4 C 0.7164(2) 0.93472(8) -0.05088(6) 0.0183(2) Uani 1 1 d
C5 C 0.6648(2) 0.98017(8) -0.10918(6) 0.0194(2) Uani 1 1 d
C6 C 0.5595(2) 0.87403(8) -0.02487(6) 0.0167(2) Uani 1 1 d
C7 C 0.4662(2) 0.66790(8) 0.03934(6) 0.0168(2) Uani 1 1 d
C8 C 0.46482(19) 0.76340(8) 0.07122(6) 0.0163(2) Uani 1 1 d
C9 C 0.7749(2) 0.83357(8) 0.08268(6) 0.0183(2) Uani 1 1 d
C10 C 0.6379(2) 0.77553(8) 0.13043(6) 0.0175(2) Uani 1 1 d
C11 C 0.7137(2) 0.67797(9) 0.22306(6) 0.0207(2) Uani 1 1 d
C12 C 0.8599(2) 0.73894(8) 0.26744(6) 0.0179(2) Uani 1 1 d
C13 C 0.8000(2) 0.75316(9) 0.33224(6) 0.0208(2) Uani 1 1 d
C14 C 0.9360(2) 0.80589(9) 0.37474(6) 0.0235(3) Uani 1 1 d
C15 C 1.1328(2) 0.84505(9) 0.35279(7) 0.0234(3) Uani 1 1 d
C16 C 1.1925(2) 0.83219(9) 0.28833(7) 0.0223(3) Uani 1 1 d
C17 C 1.0564(2) 0.77932(9) 0.24563(6) 0.0197(2) Uani 1 1 d
C18 C 0.2157(2) 1.00211(10) -0.23473(6) 0.0238(3) Uani 1 1 d
F1 F 0.05925(12) 0.65236(5) 0.04016(4) 0.02203(17) Uani 1 1 d
F2 F 0.25641(14) 0.52971(5) 0.00489(4) 0.02572(18) Uani 1 1 d
F3 F 0.07034(13) 0.52251(6) 0.09616(4) 0.02702(18) Uani 1 1 d
F4 F 0.44015(14) 0.52131(5) 0.10278(4) 0.02633(18) Uani 1 1 d
F5 F 0.24641(12) 0.64271(5) 0.13858(3) 0.02084(16) Uani 1 1 d
H2 H 0.166(3) 0.8933(11) -0.1381(8) 0.025(4) Uiso 1 1 d
H3 H 0.243(3) 0.8195(12) -0.0393(8) 0.026(4) Uiso 1 1 d
H4 H 0.853(3) 0.9457(11) -0.0293(8) 0.020(4) Uiso 1 1 d
H5 H 0.770(3) 1.0214(11) -0.1267(8) 0.023(4) Uiso 1 1 d
H8 H 0.310(3) 0.7862(11) 0.0773(7) 0.017(4) Uiso 1 1 d
H10 H 0.580(3) 0.8150(11) 0.1654(8) 0.022(4) Uiso 1 1 d
H13 H 0.670(3) 0.7262(12) 0.3463(8) 0.024(4) Uiso 1 1 d
H14 H 0.890(3) 0.8155(12) 0.4192(9) 0.032(4) Uiso 1 1 d
H15 H 1.226(3) 0.8813(12) 0.3805(8) 0.027(4) Uiso 1 1 d
H16 H 1.326(3) 0.8609(12) 0.2728(9) 0.030(4) Uiso 1 1 d
H17 H 1.094(3) 0.7724(11) 0.2017(8) 0.023(4) Uiso 1 1 d
H7A H 0.607(3) 0.6393(11) 0.0465(7) 0.019(4) Uiso 1 1 d
H11A H 0.753(2) 0.6143(11) 0.2292(7) 0.017(3) Uiso 1 1 d
H18A H 0.197(3) 0.9371(12) -0.2480(8) 0.026(4) Uiso 1 1 d
H7B H 0.432(3) 0.6732(11) -0.0080(8) 0.022(4) Uiso 1 1 d
H11B H 0.553(3) 0.6873(11) 0.2342(7) 0.021(4) Uiso 1 1 d
H18B H 0.091(3) 1.0226(11) -0.2080(8) 0.027(4) Uiso 1 1 d
H18C H 0.223(3) 1.0406(13) -0.2735(9) 0.031(4) Uiso 1 1 d

loop_
_atom_site_aniso_label
_atom_site_aniso_U_11
_atom_site_aniso_U_22
_atom_site_aniso_U_33
_atom_site_aniso_U_23
_atom_site_aniso_U_13
_atom_site_aniso_U_12
S1 0.01713(16) 0.01698(15) 0.01647(15) -0.00067(10) -0.00115(11) -0.00229(10)
N1 0.0143(5) 0.0193(5) 0.0185(5) 0.0000(4) -0.0009(4) -0.0036(4)
O1 0.0167(4) 0.0252(5) 0.0290(5) 0.0001(4) -0.0043(3) -0.0056(3)
O2 0.0206(4) 0.0199(4) 0.0173(4) -0.0013(3) -0.0031(3) 0.0030(3)
O3 0.0225(5) 0.0221(4) 0.0207(4) 0.0040(3) -0.0010(3) -0.0028(3)
C1 0.0206(6) 0.0157(5) 0.0179(5) -0.0011(4) 0.0016(4) 0.0003(4)
C2 0.0152(6) 0.0200(6) 0.0210(6) -0.0001(4) -0.0021(4) -0.0016(4)
C3 0.0153(5) 0.0192(6) 0.0212(6) 0.0006(4) 0.0010(4) -0.0031(4)
C4 0.0146(5) 0.0192(6) 0.0209(6) -0.0032(4) -0.0001(4) -0.0035(4)
C5 0.0181(6) 0.0180(6) 0.0221(6) -0.0016(4) 0.0033(4) -0.0042(4)
C6 0.0163(5) 0.0161(5) 0.0176(5) -0.0020(4) 0.0003(4) -0.0005(4)
C7 0.0146(5) 0.0193(6) 0.0166(5) -0.0015(4) 0.0012(4) -0.0033(4)
C8 0.0145(5) 0.0178(5) 0.0165(5) -0.0004(4) -0.0004(4) -0.0014(4)
C9 0.0169(6) 0.0174(5) 0.0206(6) -0.0025(4) -0.0016(4) 0.0002(4)
C10 0.0162(5) 0.0184(5) 0.0176(5) -0.0026(4) -0.0021(4) -0.0001(4)
C11 0.0210(6) 0.0226(6) 0.0184(6) 0.0014(4) -0.0031(4) -0.0026(5)
C12 0.0174(6) 0.0174(5) 0.0187(5) 0.0011(4) -0.0039(4) 0.0023(4)
C13 0.0214(6) 0.0205(6) 0.0205(6) 0.0028(4) -0.0002(5) 0.0020(5)
C14 0.0300(7) 0.0240(6) 0.0161(6) -0.0015(5) -0.0025(5) 0.0052(5)
C15 0.0238(6) 0.0211(6) 0.0246(6) -0.0044(5) -0.0088(5) 0.0038(5)
C16 0.0172(6) 0.0217(6) 0.0278(6) -0.0019(5) -0.0028(5) 0.0014(5)
C17 0.0183(6) 0.0216(6) 0.0190(6) -0.0020(4) -0.0006(4) 0.0024(4)
C18 0.0249(7) 0.0252(7) 0.0211(6) 0.0018(5) -0.0024(5) 0.0008(5)
F1 0.0146(3) 0.0276(4) 0.0236(4) 0.0024(3) -0.0028(3) -0.0006(3)
F2 0.0295(4) 0.0248(4) 0.0228(4) -0.0084(3) 0.0002(3) -0.0066(3)
F3 0.0268(4) 0.0253(4) 0.0291(4) 0.0022(3) 0.0025(3) -0.0108(3)
F4 0.0276(4) 0.0234(4) 0.0278(4) 0.0045(3) -0.0018(3) 0.0046(3)
F5 0.0224(4) 0.0242(4) 0.0160(3) -0.0020(3) 0.0020(3) -0.0030(3)

loop_
_atom_type_symbol
_atom_type_description
_atom_type_scat_dispersion_real
_atom_type_scat_dispersion_imag
_atom_type_scat_source
C C 0.0033 0.0016 'International Tables Vol C Tables 4.2.6.8 and 6.1.1.4'
H H 0.0000 0.0000 'International Tables Vol C Tables 4.2.6.8 and 6.1.1.4'
N N 0.0061 0.0033 'International Tables Vol C Tables 4.2.6.8 and 6.1.1.4'
O O 0.0106 0.0060 'International Tables Vol C Tables 4.2.6.8 and 6.1.1.4'
F F 0.0171 0.0103 'International Tables Vol C Tables 4.2.6.8 and 6.1.1.4'
S S 0.1246 0.1234 'International Tables Vol C Tables 4.2.6.8 and 6.1.1.4'

loop_
_geom_angle_atom_site_label_1
_geom_angle_atom_site_label_2
_geom_angle_atom_site_label_3
_geom_angle
F3 S1 F5 87.51(4)
F3 S1 F4 88.08(5)
F5 S1 F4 89.45(4)
F3 S1 F2 87.97(4)
F5 S1 F2 175.42(4)
F4 S1 F2 89.70(5)
F3 S1 F1 87.41(4)
F5 S1 F1 90.43(4)
F4 S1 F1 175.50(4)
F2 S1 F1 90.06(4)
F3 S1 C7 178.09(5)
F5 S1 C7 93.05(5)
F4 S1 C7 93.75(5)
F2 S1 C7 91.50(5)
F1 S1 C7 90.76(5)
C9 N1 C6 134.47(10)
C9 N1 C8 95.80(9)
C6 N1 C8 129.25(10)
C10 O2 C11 114.73(9)
C1 O3 C18 116.81(10)
O3 C1 C2 124.46(11)
O3 C1 C5 115.40(11)
C2 C1 C5 120.15(11)
C1 C2 C3 119.18(11)
C1 C2 H2 122.2(10)
C3 C2 H2 118.6(10)
C6 C3 C2 120.67(11)
C6 C3 H3 120.1(10)
C2 C3 H3 119.2(10)
C5 C4 C6 119.50(11)
C5 C4 H4 119.5(10)
C6 C4 H4 121.0(10)
C4 C5 C1 120.65(11)
C4 C5 H5 119.6(10)
C1 C5 H5 119.7(10)
C3 C6 C4 119.84(11)
C3 C6 N1 119.50(11)
C4 C6 N1 120.65(10)
C8 C7 S1 113.72(8)
C8 C7 H7A 110.5(9)
S1 C7 H7A 106.7(9)
C8 C7 H7B 110.1(9)
S1 C7 H7B 105.8(9)
H7A C7 H7B 109.8(13)
N1 C8 C7 110.17(10)
N1 C8 C10 86.67(9)
C7 C8 C10 114.53(10)
N1 C8 H8 114.0(9)
C7 C8 H8 112.0(9)
C10 C8 H8 117.1(9)
O1 C9 N1 132.38(12)
O1 C9 C10 136.22(12)
N1 C9 C10 91.39(9)
O2 C10 C9 115.80(10)
O2 C10 C8 116.74(10)
C9 C10 C8 85.61(9)
O2 C10 H10 112.9(9)
C9 C10 H10 110.3(9)
C8 C10 H10 112.7(9)
O2 C11 C12 113.21(10)
O2 C11 H11A 104.9(9)
C12 C11 H11A 110.3(9)
O2 C11 H11B 110.3(9)
C12 C11 H11B 108.7(9)
H11A C11 H11B 109.4(13)
C17 C12 C13 119.08(11)
C17 C12 C11 121.59(11)
C13 C12 C11 119.30(11)
C14 C13 C12 120.43(12)
C14 C13 H13 121.0(10)
C12 C13 H13 118.5(10)
C15 C14 C13 120.11(12)
C15 C14 H14 121.0(11)
C13 C14 H14 118.9(11)
C16 C15 C14 119.90(12)
C16 C15 H15 118.6(11)
C14 C15 H15 121.5(11)
C15 C16 C17 120.09(12)
C15 C16 H16 119.9(11)
C17 C16 H16 120.0(11)
C12 C17 C16 120.39(12)
C12 C17 H17 119.6(10)
C16 C17 H17 120.0(10)
O3 C18 H18A 109.8(10)
O3 C18 H18B 111.2(10)
H18A C18 H18B 111.0(14)
O3 C18 H18C 105.5(10)
H18A C18 H18C 109.5(14)
H18B C18 H18C 109.7(14)

loop_
_geom_bond_atom_site_label_1
_geom_bond_atom_site_label_2
_geom_bond_distance
S1 F3 1.5788(8)
S1 F5 1.5894(8)
S1 F4 1.5897(8)
S1 F2 1.5923(8)
S1 F1 1.6000(8)
S1 C7 1.8155(12)
N1 C9 1.3731(15)
N1 C6 1.4108(15)
N1 C8 1.4733(15)
O1 C9 1.2112(15)
O2 C10 1.4011(14)
O2 C11 1.4326(15)
O3 C1 1.3747(14)
O3 C18 1.4324(16)
C1 C2 1.3908(17)
C1 C5 1.3967(17)
C2 C3 1.3961(17)
C2 H2 0.921(17)
C3 C6 1.3912(17)
C3 H3 0.968(17)
C4 C5 1.3826(18)
C4 C6 1.3998(16)
C4 H4 0.926(16)
C5 H5 0.946(17)
C7 C8 1.5258(16)
C7 H7A 0.942(16)
C7 H7B 0.982(16)
C8 C10 1.5686(16)
C8 H8 0.990(15)
C9 C10 1.5408(17)
C10 H10 0.984(16)
C11 C12 1.5154(17)
C11 H11A 0.958(16)
C11 H11B 1.002(16)
C12 C17 1.3951(17)
C12 C13 1.3957(18)
C13 C14 1.3920(18)
C13 H13 0.923(17)
C14 C15 1.390(2)
C14 H14 0.966(18)
C15 C16 1.3860(19)
C15 H15 0.939(17)
C16 C17 1.3957(17)
C16 H16 0.959(18)
C17 H17 0.937(16)
C18 H18A 0.983(18)
C18 H18B 0.982(18)
C18 H18C 0.969(18)
